data_4082630
loop_
_publ_author_name
'Zhu, Bolin'
'Hao, Xiaoting'
'Chen, Yunfei'

_publ_section_title
;
 Intramolecular C--H Bond Activation in Bridged Dicyclopentadienyl
 Dimethyl Dinuclear Complexes
;
_journal_issue 1
_journal_name_full Organometallics
_journal_page_first 240
_journal_paper_doi 10.1021/om400986a
_journal_volume 33
_journal_year 2014
_chemical_formula_sum 'C22 H28 O4 Ru2 Si2'
_chemical_formula_weight 614.76
_chemical_name_systematic
; 
 ? 
;
_space_group_IT_number 15
_symmetry_cell_setting monoclinic
_symmetry_space_group_name_Hall '-C 2yc'
_symmetry_space_group_name_H-M 'C 1 2/c 1'
_atom_sites_solution_hydrogens geom
_atom_sites_solution_primary direct
_atom_sites_solution_secondary difmap
_audit_creation_method SHELXL-97
_cell_angle_alpha 90.00
_cell_angle_beta 101.586(2)
_cell_angle_gamma 90.00
_cell_formula_units_Z 4
_cell_length_a 14.6755(13)
_cell_length_b 13.0230(13)
_cell_length_c 12.9947(12)
_cell_measurement_reflns_used 4005
_cell_measurement_temperature 296(2)
_cell_measurement_theta_max 28.29
_cell_measurement_theta_min 2.47
_cell_volume 2432.9(4)
_computing_cell_refinement 'Bruker SMART'
_computing_data_collection 'Bruker SMART'
_computing_data_reduction 'Bruker SAINT'
_computing_molecular_graphics 'Bruker SHELXTL'
_computing_publication_material 'Bruker SHELXTL'
_computing_structure_refinement 'SHELXL-97 (Sheldrick, 1997)'
_computing_structure_solution 'SHELXS-97 (Sheldrick, 1990)'
_diffrn_ambient_temperature 296(2)
_diffrn_measured_fraction_theta_full 1.000
_diffrn_measured_fraction_theta_max 1.000
_diffrn_measurement_device_type 'CCD area detector'
_diffrn_measurement_method 'phi and omega scans'
_diffrn_radiation_monochromator graphite
_diffrn_radiation_source 'fine-focus sealed tube'
_diffrn_radiation_type MoK\a
_diffrn_radiation_wavelength 0.71073
_diffrn_reflns_av_R_equivalents 0.0272
_diffrn_reflns_av_sigmaI/netI 0.0270
_diffrn_reflns_limit_h_max 11
_diffrn_reflns_limit_h_min -17
_diffrn_reflns_limit_k_max 15
_diffrn_reflns_limit_k_min -15
_diffrn_reflns_limit_l_max 15
_diffrn_reflns_limit_l_min -13
_diffrn_reflns_number 6141
_diffrn_reflns_theta_full 25.00
_diffrn_reflns_theta_max 25.00
_diffrn_reflns_theta_min 2.11
_exptl_absorpt_coefficient_mu 1.365
_exptl_absorpt_correction_T_max 0.8215
_exptl_absorpt_correction_T_min 0.7913
_exptl_absorpt_correction_type multi-scan
_exptl_absorpt_process_details SADABS
_exptl_crystal_colour COLOURLESS
_exptl_crystal_density_diffrn 1.678
_exptl_crystal_density_meas ?
_exptl_crystal_density_method 'not measured'
_exptl_crystal_description BLOCK
_exptl_crystal_F_000 1232
_exptl_crystal_size_max 0.18
_exptl_crystal_size_mid 0.17
_exptl_crystal_size_min 0.15
_refine_diff_density_max 0.380
_refine_diff_density_min -0.342
_refine_diff_density_rms 0.065
_refine_ls_extinction_method none
_refine_ls_goodness_of_fit_ref 1.054
_refine_ls_hydrogen_treatment constr
_refine_ls_matrix_type full
_refine_ls_number_parameters 139
_refine_ls_number_reflns 2152
_refine_ls_number_restraints 0
_refine_ls_restrained_S_all 1.054
_refine_ls_R_factor_all 0.0209
_refine_ls_R_factor_gt 0.0192
_refine_ls_shift/su_max 0.002
_refine_ls_shift/su_mean 0.000
_refine_ls_structure_factor_coef Fsqd
_refine_ls_weighting_details 'calc w=1/[\s^2^(Fo^2^)+(0.0209P)^2^+1.7592P] where P=(Fo^2^+2Fc^2^)/3'
_refine_ls_weighting_scheme calc
_refine_ls_wR_factor_gt 0.0458
_refine_ls_wR_factor_ref 0.0467
_reflns_number_gt 2008
_reflns_number_total 2152
_reflns_threshold_expression >2sigma(I)
_cod_data_source_file om400986a_si_004.cif
_cod_data_source_block n130517b
_cod_depositor_comments
;
The following automatic conversions were performed:

'_symmetry_cell_setting' value 'Monoclinic' changed to 'monoclinic'
according to
/usr/data/users/saulius/automatic-downloads/current/ACS/lib/dictionaries/cif_core.dic
dictionary named 'cif_core.dic' version 2.4.2 from
2011-04-26.

'_exptl_absorpt_correction_type' value 'MULTI-SCAN'
changed to 'multi-scan' according to
/usr/data/users/saulius/automatic-downloads/current/ACS/lib/dictionaries/cif_core.dic
dictionary named 'cif_core.dic' version 2.4.2 from 2011-04-26.

Automatic conversion script
Id: cif_fix_values 2281 2013-09-26 08:29:07Z andrius 

The following automatic conversions were performed:

'_exptl_crystal_density_meas' value 'NONE' was changed to '?' - the
value is perceived as not measured.

Automatic conversion script
Id: cif_fix_values 3008 2015-01-20 13:52:24Z robertas 
;
_cod_original_sg_symbol_H-M C2/c
_cod_database_code 4082630

loop_
_symmetry_equiv_pos_as_xyz
'x, y, z'
'-x, y, -z+1/2'
'x+1/2, y+1/2, z'
'-x+1/2, y+1/2, -z+1/2'
'-x, -y, -z'
'x, -y, z-1/2'
'-x+1/2, -y+1/2, -z'
'x+1/2, -y+1/2, z-1/2'

loop_
_atom_site_label
_atom_site_type_symbol
_atom_site_fract_x
_atom_site_fract_y
_atom_site_fract_z
_atom_site_U_iso_or_equiv
_atom_site_adp_type
_atom_site_occupancy
_atom_site_symmetry_multiplicity
_atom_site_calc_flag
_atom_site_refinement_flags
Ru1 Ru 0.493653(11) 0.773799(13) 0.564457(12) 0.01301(7) Uani 1 1 d .
Si1 Si 0.37373(4) 0.60412(4) 0.72248(4) 0.01439(14) Uani 1 1 d .
O1 O 0.60742(11) 0.93306(12) 0.70134(13) 0.0278(4) Uani 1 1 d .
O2 O 0.32575(11) 0.90912(12) 0.55222(13) 0.0268(4) Uani 1 1 d .
C1 C 0.44849(15) 0.61991(16) 0.62325(15) 0.0140(4) Uani 1 1 d .
C2 C 0.54835(15) 0.62337(15) 0.64608(16) 0.0142(5) Uani 1 1 d .
C3 C 0.57863(16) 0.63195(15) 0.54768(16) 0.0161(5) Uani 1 1 d .
H3 H 0.6433 0.6313 0.5387 0.019 Uiso 1 1 calc R
C4 C 0.49869(16) 0.63121(16) 0.46554(17) 0.0184(5) Uani 1 1 d .
H4 H 0.4989 0.6303 0.3902 0.022 Uiso 1 1 calc R
C5 C 0.41962(16) 0.62501(16) 0.51026(16) 0.0170(5) Uani 1 1 d .
H5 H 0.3554 0.6192 0.4711 0.020 Uiso 1 1 calc R
C6 C 0.27209(16) 0.69233(18) 0.70299(18) 0.0220(5) Uani 1 1 d .
H6A H 0.2935 0.7621 0.7087 0.033 Uiso 1 1 calc R
H6B H 0.2361 0.6791 0.7556 0.033 Uiso 1 1 calc R
H6C H 0.2342 0.6813 0.6346 0.033 Uiso 1 1 calc R
C7 C 0.33218(16) 0.46812(17) 0.71694(17) 0.0219(5) Uani 1 1 d .
H7A H 0.2958 0.4575 0.7697 0.033 Uiso 1 1 calc R
H7B H 0.3847 0.4226 0.7294 0.033 Uiso 1 1 calc R
H7C H 0.2947 0.4544 0.6489 0.033 Uiso 1 1 calc R
C8 C 0.56548(16) 0.87168(16) 0.64938(17) 0.0179(5) Uani 1 1 d .
C9 C 0.39019(17) 0.85851(17) 0.55764(16) 0.0187(5) Uani 1 1 d .
C10 C 0.52163(18) 0.86026(19) 0.43203(17) 0.0279(6) Uani 1 1 d .
H10A H 0.4769 0.8405 0.3696 0.034 Uiso 1 1 calc R
H10B H 0.5127 0.9327 0.4443 0.034 Uiso 1 1 calc R
C11 C 0.6188(2) 0.8447(2) 0.4118(2) 0.0394(7) Uani 1 1 d .
H11A H 0.6636 0.8611 0.4742 0.059 Uiso 1 1 calc R
H11B H 0.6279 0.8886 0.3555 0.059 Uiso 1 1 calc R
H11C H 0.6263 0.7743 0.3930 0.059 Uiso 1 1 calc R

loop_
_atom_site_aniso_label
_atom_site_aniso_U_11
_atom_site_aniso_U_22
_atom_site_aniso_U_33
_atom_site_aniso_U_23
_atom_site_aniso_U_13
_atom_site_aniso_U_12
Ru1 0.01515(12) 0.01199(11) 0.01171(11) 0.00008(6) 0.00229(7) 0.00093(7)
Si1 0.0133(3) 0.0152(3) 0.0147(3) -0.0010(2) 0.0027(2) -0.0016(2)
O1 0.0249(9) 0.0201(9) 0.0340(9) -0.0035(8) -0.0044(8) -0.0033(8)
O2 0.0191(9) 0.0221(9) 0.0362(10) -0.0040(7) -0.0017(8) 0.0063(8)
C1 0.0169(12) 0.0105(10) 0.0143(10) -0.0002(8) 0.0028(9) 0.0004(9)
C2 0.0174(12) 0.0075(10) 0.0181(11) 0.0001(8) 0.0046(9) 0.0021(9)
C3 0.0204(12) 0.0121(11) 0.0180(11) -0.0019(8) 0.0088(9) 0.0019(9)
C4 0.0275(13) 0.0148(11) 0.0135(10) -0.0023(9) 0.0055(9) 0.0019(10)
C5 0.0202(12) 0.0135(11) 0.0161(11) -0.0024(9) 0.0006(9) -0.0017(9)
C6 0.0167(12) 0.0300(13) 0.0195(11) -0.0020(10) 0.0043(10) 0.0019(10)
C7 0.0230(13) 0.0216(12) 0.0212(12) -0.0035(9) 0.0047(10) -0.0074(10)
C8 0.0196(12) 0.0141(11) 0.0203(11) 0.0046(9) 0.0053(10) 0.0034(10)
C9 0.0240(13) 0.0154(11) 0.0151(11) -0.0017(9) 0.0000(10) -0.0038(10)
C10 0.0475(17) 0.0195(13) 0.0201(12) 0.0067(9) 0.0146(12) 0.0036(11)
C11 0.064(2) 0.0223(13) 0.0429(16) 0.0068(12) 0.0363(15) 0.0003(13)

loop_
_atom_type_symbol
_atom_type_description
_atom_type_scat_dispersion_real
_atom_type_scat_dispersion_imag
_atom_type_scat_source
C C 0.0033 0.0016 'International Tables Vol C Tables 4.2.6.8 and 6.1.1.4'
H H 0.0000 0.0000 'International Tables Vol C Tables 4.2.6.8 and 6.1.1.4'
O O 0.0106 0.0060 'International Tables Vol C Tables 4.2.6.8 and 6.1.1.4'
Si Si 0.0817 0.0704 'International Tables Vol C Tables 4.2.6.8 and 6.1.1.4'
Ru Ru -1.2594 0.8363 'International Tables Vol C Tables 4.2.6.8 and 6.1.1.4'

loop_
_geom_angle_atom_site_label_1
_geom_angle_atom_site_label_2
_geom_angle_atom_site_label_3
_geom_angle
_geom_angle_site_symmetry_1
_geom_angle_site_symmetry_3
C9 Ru1 C8 88.96(9) . .
C9 Ru1 C10 86.39(10) . .
C8 Ru1 C10 86.56(9) . .
C9 Ru1 C5 98.99(9) . .
C8 Ru1 C5 161.26(8) . .
C10 Ru1 C5 110.73(9) . .
C9 Ru1 C3 159.62(9) . .
C8 Ru1 C3 110.95(9) . .
C10 Ru1 C3 98.74(8) . .
C5 Ru1 C3 60.71(8) . .
C9 Ru1 C4 125.20(9) . .
C8 Ru1 C4 144.60(9) . .
C10 Ru1 C4 86.69(9) . .
C5 Ru1 C4 36.01(8) . .
C3 Ru1 C4 36.49(8) . .
C9 Ru1 C1 104.25(9) . .
C8 Ru1 C1 124.56(8) . .
C10 Ru1 C1 146.59(8) . .
C5 Ru1 C1 37.02(7) . .
C3 Ru1 C1 61.30(8) . .
C4 Ru1 C1 61.12(8) . .
C9 Ru1 C2 137.15(9) . .
C8 Ru1 C2 101.90(8) . .
C10 Ru1 C2 135.01(8) . .
C5 Ru1 C2 60.95(8) . .
C3 Ru1 C2 36.82(7) . .
C4 Ru1 C2 60.97(8) . .
C1 Ru1 C2 36.52(7) . .
C6 Si1 C1 113.89(10) . .
C6 Si1 C7 109.48(11) . .
C1 Si1 C7 108.08(10) . .
C6 Si1 C2 111.59(10) . 2_656
C1 Si1 C2 106.25(9) . 2_656
C7 Si1 C2 107.26(10) . 2_656
C2 C1 C5 106.68(19) . .
C2 C1 Si1 125.33(15) . .
C5 C1 Si1 127.90(17) . .
C2 C1 Ru1 71.93(12) . .
C5 C1 Ru1 70.51(12) . .
Si1 C1 Ru1 125.25(10) . .
C1 C2 C3 107.64(18) . .
C1 C2 Si1 126.54(15) . 2_656
C3 C2 Si1 125.44(16) . 2_656
C1 C2 Ru1 71.56(12) . .
C3 C2 Ru1 70.42(11) . .
Si1 C2 Ru1 128.98(10) 2_656 .
C4 C3 C2 108.16(19) . .
C4 C3 Ru1 71.93(12) . .
C2 C3 Ru1 72.76(12) . .
C4 C3 H3 125.8 . .
C2 C3 H3 125.8 . .
Ru1 C3 H3 125.8 . .
C5 C4 C3 108.48(19) . .
C5 C4 Ru1 71.82(12) . .
C3 C4 Ru1 71.59(12) . .
C5 C4 H4 125.7 . .
C3 C4 H4 125.7 . .
Ru1 C4 H4 125.7 . .
C4 C5 C1 109.0(2) . .
C4 C5 Ru1 72.17(13) . .
C1 C5 Ru1 72.47(12) . .
C4 C5 H5 125.4 . .
C1 C5 H5 125.4 . .
Ru1 C5 H5 125.4 . .
Si1 C6 H6A 109.5 . .
Si1 C6 H6B 109.5 . .
H6A C6 H6B 109.5 . .
Si1 C6 H6C 109.5 . .
H6A C6 H6C 109.5 . .
H6B C6 H6C 109.5 . .
Si1 C7 H7A 109.5 . .
Si1 C7 H7B 109.5 . .
H7A C7 H7B 109.5 . .
Si1 C7 H7C 109.5 . .
H7A C7 H7C 109.5 . .
H7B C7 H7C 109.5 . .
O1 C8 Ru1 178.2(2) . .
O2 C9 Ru1 178.7(2) . .
C11 C10 Ru1 113.82(16) . .
C11 C10 H10A 108.8 . .
Ru1 C10 H10A 108.8 . .
C11 C10 H10B 108.8 . .
Ru1 C10 H10B 108.8 . .
H10A C10 H10B 107.7 . .
C10 C11 H11A 109.5 . .
C10 C11 H11B 109.5 . .
H11A C11 H11B 109.5 . .
C10 C11 H11C 109.5 . .
H11A C11 H11C 109.5 . .
H11B C11 H11C 109.5 . .

loop_
_geom_bond_atom_site_label_1
_geom_bond_atom_site_label_2
_geom_bond_distance
_geom_bond_site_symmetry_2
Ru1 C9 1.864(2) .
Ru1 C8 1.867(2) .
Ru1 C10 2.164(2) .
Ru1 C5 2.264(2) .
Ru1 C3 2.264(2) .
Ru1 C4 2.268(2) .
Ru1 C1 2.290(2) .
Ru1 C2 2.295(2) .
Si1 C6 1.859(2) .
Si1 C1 1.865(2) .
Si1 C7 1.870(2) .
Si1 C2 1.872(2) 2_656
O1 C8 1.143(3) .
O2 C9 1.143(3) .
C1 C2 1.436(3) .
C1 C5 1.446(3) .
C2 C3 1.440(3) .
C2 Si1 1.872(2) 2_656
C3 C4 1.419(3) .
C3 H3 0.9800 .
C4 C5 1.401(3) .
C4 H4 0.9800 .
C5 H5 0.9800 .
C6 H6A 0.9600 .
C6 H6B 0.9600 .
C6 H6C 0.9600 .
C7 H7A 0.9600 .
C7 H7B 0.9600 .
C7 H7C 0.9600 .
C10 C11 1.514(4) .
C10 H10A 0.9700 .
C10 H10B 0.9700 .
C11 H11A 0.9600 .
C11 H11B 0.9600 .
C11 H11C 0.9600 .

loop_
_geom_torsion_atom_site_label_1
_geom_torsion_atom_site_label_2
_geom_torsion_atom_site_label_3
_geom_torsion_atom_site_label_4
_geom_torsion
_geom_torsion_site_symmetry_1
_geom_torsion_site_symmetry_4
C6 Si1 C1 C2 135.48(18) . .
C7 Si1 C1 C2 -102.62(19) . .
C2 Si1 C1 C2 12.23(17) 2_656 .
C6 Si1 C1 C5 -48.4(2) . .
C7 Si1 C1 C5 73.5(2) . .
C2 Si1 C1 C5 -171.65(19) 2_656 .
C6 Si1 C1 Ru1 43.46(15) . .
C7 Si1 C1 Ru1 165.36(12) . .
C2 Si1 C1 Ru1 -79.79(13) 2_656 .
C9 Ru1 C1 C2 -158.12(12) . .
C8 Ru1 C1 C2 -59.36(15) . .
C10 Ru1 C1 C2 96.38(18) . .
C5 Ru1 C1 C2 115.84(18) . .
C3 Ru1 C1 C2 37.40(12) . .
C4 Ru1 C1 C2 79.26(13) . .
C9 Ru1 C1 C5 86.04(14) . .
C8 Ru1 C1 C5 -175.20(13) . .
C10 Ru1 C1 C5 -19.5(2) . .
C3 Ru1 C1 C5 -78.44(14) . .
C4 Ru1 C1 C5 -36.58(13) . .
C2 Ru1 C1 C5 -115.84(18) . .
C9 Ru1 C1 Si1 -37.17(14) . .
C8 Ru1 C1 Si1 61.58(16) . .
C10 Ru1 C1 Si1 -142.67(15) . .
C5 Ru1 C1 Si1 -123.2(2) . .
C3 Ru1 C1 Si1 158.35(15) . .
C4 Ru1 C1 Si1 -159.80(15) . .
C2 Ru1 C1 Si1 120.94(18) . .
C5 C1 C2 C3 0.8(2) . .
Si1 C1 C2 C3 177.62(15) . .
Ru1 C1 C2 C3 -61.53(14) . .
C5 C1 C2 Si1 -172.34(14) . 2_656
Si1 C1 C2 Si1 4.5(3) . 2_656
Ru1 C1 C2 Si1 125.32(16) . 2_656
C5 C1 C2 Ru1 62.34(14) . .
Si1 C1 C2 Ru1 -120.85(16) . .
C9 Ru1 C2 C1 32.08(18) . .
C8 Ru1 C2 C1 133.60(12) . .
C10 Ru1 C2 C1 -129.28(14) . .
C5 Ru1 C2 C1 -38.30(12) . .
C3 Ru1 C2 C1 -117.24(17) . .
C4 Ru1 C2 C1 -79.70(13) . .
C9 Ru1 C2 C3 149.32(14) . .
C8 Ru1 C2 C3 -109.16(13) . .
C10 Ru1 C2 C3 -12.04(18) . .
C5 Ru1 C2 C3 78.94(13) . .
C4 Ru1 C2 C3 37.53(12) . .
C1 Ru1 C2 C3 117.24(17) . .
C9 Ru1 C2 Si1 -90.43(17) . 2_656
C8 Ru1 C2 Si1 11.09(16) . 2_656
C10 Ru1 C2 Si1 108.21(15) . 2_656
C5 Ru1 C2 Si1 -160.81(17) . 2_656
C3 Ru1 C2 Si1 120.3(2) . 2_656
C4 Ru1 C2 Si1 157.79(16) . 2_656
C1 Ru1 C2 Si1 -122.51(19) . 2_656
C1 C2 C3 C4 -1.4(2) . .
Si1 C2 C3 C4 171.84(15) 2_656 .
Ru1 C2 C3 C4 -63.66(15) . .
C1 C2 C3 Ru1 62.26(14) . .
Si1 C2 C3 Ru1 -124.49(16) 2_656 .
C9 Ru1 C3 C4 31.2(3) . .
C8 Ru1 C3 C4 -161.83(13) . .
C10 Ru1 C3 C4 -72.19(14) . .
C5 Ru1 C3 C4 36.74(12) . .
C1 Ru1 C3 C4 79.29(13) . .
C2 Ru1 C3 C4 116.39(18) . .
C9 Ru1 C3 C2 -85.2(3) . .
C8 Ru1 C3 C2 81.78(14) . .
C10 Ru1 C3 C2 171.42(13) . .
C5 Ru1 C3 C2 -79.65(13) . .
C4 Ru1 C3 C2 -116.39(18) . .
C1 Ru1 C3 C2 -37.10(12) . .
C2 C3 C4 C5 1.5(2) . .
Ru1 C3 C4 C5 -62.75(15) . .
C2 C3 C4 Ru1 64.21(14) . .
C9 Ru1 C4 C5 -49.81(16) . .
C8 Ru1 C4 C5 147.62(15) . .
C10 Ru1 C4 C5 -133.04(14) . .
C3 Ru1 C4 C5 117.45(18) . .
C1 Ru1 C4 C5 37.61(13) . .
C2 Ru1 C4 C5 79.57(14) . .
C9 Ru1 C4 C3 -167.26(13) . .
C8 Ru1 C4 C3 30.2(2) . .
C10 Ru1 C4 C3 109.51(14) . .
C5 Ru1 C4 C3 -117.45(18) . .
C1 Ru1 C4 C3 -79.84(13) . .
C2 Ru1 C4 C3 -37.87(12) . .
C3 C4 C5 C1 -1.0(2) . .
Ru1 C4 C5 C1 -63.55(15) . .
C3 C4 C5 Ru1 62.59(15) . .
C2 C1 C5 C4 0.1(2) . .
Si1 C1 C5 C4 -176.62(16) . .
Ru1 C1 C5 C4 63.36(15) . .
C2 C1 C5 Ru1 -63.28(14) . .
Si1 C1 C5 Ru1 120.02(17) . .
C9 Ru1 C5 C4 140.80(13) . .
C8 Ru1 C5 C4 -105.0(3) . .
C10 Ru1 C5 C4 51.27(15) . .
C3 Ru1 C5 C4 -37.23(12) . .
C1 Ru1 C5 C4 -117.42(19) . .
C2 Ru1 C5 C4 -79.64(14) . .
C9 Ru1 C5 C1 -101.78(13) . .
C8 Ru1 C5 C1 12.4(3) . .
C10 Ru1 C5 C1 168.69(13) . .
C3 Ru1 C5 C1 80.18(13) . .
C4 Ru1 C5 C1 117.42(19) . .
C2 Ru1 C5 C1 37.78(12) . .
C9 Ru1 C8 O1 4(6) . .
C10 Ru1 C8 O1 90(6) . .
C5 Ru1 C8 O1 -112(6) . .
C3 Ru1 C8 O1 -172(6) . .
C4 Ru1 C8 O1 170(6) . .
C1 Ru1 C8 O1 -103(6) . .
C2 Ru1 C8 O1 -134(6) . .
C8 Ru1 C9 O2 178(100) . .
C10 Ru1 C9 O2 92(9) . .
C5 Ru1 C9 O2 -19(9) . .
C3 Ru1 C9 O2 -14(10) . .
C4 Ru1 C9 O2 8(9) . .
C1 Ru1 C9 O2 -56(9) . .
C2 Ru1 C9 O2 -75(9) . .
C9 Ru1 C10 C11 165.2(2) . .
C8 Ru1 C10 C11 76.00(19) . .
C5 Ru1 C10 C11 -96.57(19) . .
C3 Ru1 C10 C11 -34.7(2) . .
C4 Ru1 C10 C11 -69.23(19) . .
C1 Ru1 C10 C11 -84.2(2) . .
C2 Ru1 C10 C11 -27.4(2) . .
